data_7128333
loop_
_publ_author_name
'Liang, Qiuming'
'Hayashi, Kasumi'
'Zeng, Yimin'
'Jimenez-Santiago, Jose L'
'Song, Datong'

_publ_section_title
;
 Constructing fused N-heterocycles from unprotected mesoionic
 N-heterocyclic olefins and organic azides <i>via</i> diazo transfer.
;
_journal_issue 50
_journal_name_full 'Chemical communications (Cambridge, England)'
_journal_page_first 6137
_journal_page_last 6140
_journal_paper_doi 10.1039/d1cc02245h
_journal_volume 57
_journal_year 2021
_chemical_formula_sum 'C16 H15 N3'
_chemical_formula_weight 249.31
_space_group_crystal_system orthorhombic
_space_group_IT_number 43
_space_group_name_Hall 'F 2 -2d'
_space_group_name_H-M_alt 'F d d 2'
_atom_sites_solution_hydrogens mixed
_audit_creation_method SHELXL-2016/6
_audit_update_record
;
2021-04-08 deposited with the CCDC.	2021-05-19 downloaded from the CCDC.
;
_cell_angle_alpha 90
_cell_angle_beta 90
_cell_angle_gamma 90
_cell_formula_units_Z 16
_cell_length_a 23.99(2)
_cell_length_b 38.69(4)
_cell_length_c 5.573(6)
_cell_measurement_reflns_used 8957
_cell_measurement_temperature 150(2)
_cell_measurement_theta_max 27.428
_cell_measurement_theta_min 3.397
_cell_volume 5173(9)
_computing_structure_refinement 'SHELXL-2016/6 (Sheldrick, 2016)'
_diffrn_ambient_temperature 150(2)
_diffrn_measured_fraction_theta_full 0.996
_diffrn_measured_fraction_theta_max 0.983
_diffrn_measurement_device_type 'Bruker Kappa Photon II'
_diffrn_measurement_method 'omega and phi scans'
_diffrn_radiation_type MoK\a
_diffrn_radiation_wavelength 0.71073
_diffrn_reflns_av_R_equivalents 0.0880
_diffrn_reflns_av_unetI/netI 0.1416
_diffrn_reflns_Laue_measured_fraction_full 0.996
_diffrn_reflns_Laue_measured_fraction_max 0.983
_diffrn_reflns_limit_h_max 29
_diffrn_reflns_limit_h_min -30
_diffrn_reflns_limit_k_max 48
_diffrn_reflns_limit_k_min -49
_diffrn_reflns_limit_l_max 7
_diffrn_reflns_limit_l_min -6
_diffrn_reflns_number 8957
_diffrn_reflns_point_group_measured_fraction_full 0.954
_diffrn_reflns_point_group_measured_fraction_max 0.925
_diffrn_reflns_theta_full 25.242
_diffrn_reflns_theta_max 27.428
_diffrn_reflns_theta_min 3.397
_exptl_absorpt_coefficient_mu 0.078
_exptl_absorpt_correction_T_max 0.7456
_exptl_absorpt_correction_T_min 0.6335
_exptl_absorpt_correction_type multi-scan
_exptl_absorpt_process_details
;
 SADABS 2016/2: Krause, L., Herbst-Irmer, R., Sheldrick G.M. & Stalke D.,
 J. Appl. Cryst. 48 (2015) 3-10
;
_exptl_crystal_colour purple
_exptl_crystal_density_diffrn 1.281
_exptl_crystal_description block
_exptl_crystal_F_000 2112
_exptl_crystal_size_max 0.3
_exptl_crystal_size_mid 0.2
_exptl_crystal_size_min 0.2
_refine_diff_density_max 0.209
_refine_diff_density_min -0.204
_refine_diff_density_rms 0.049
_refine_ls_abs_structure_details
;
 Flack x determined using 437 quotients [(I+)-(I-)]/[(I+)+(I-)]
 (Parsons, Flack and Wagner, Acta Cryst. B69 (2013) 249-259).
;
_refine_ls_abs_structure_Flack 7.1(10)
_refine_ls_extinction_coef 0.0024(5)
_refine_ls_extinction_expression Fc^*^=kFc[1+0.001xFc^2^\l^3^/sin(2\q)]^-1/4^
_refine_ls_extinction_method 'SHELXL-2016/6 (Sheldrick 2016)'
_refine_ls_goodness_of_fit_ref 1.047
_refine_ls_hydrogen_treatment constr
_refine_ls_matrix_type full
_refine_ls_number_parameters 176
_refine_ls_number_reflns 2733
_refine_ls_number_restraints 50
_refine_ls_restrained_S_all 1.051
_refine_ls_R_factor_all 0.1527
_refine_ls_R_factor_gt 0.0710
_refine_ls_shift/su_max 0.000
_refine_ls_shift/su_mean 0.000
_refine_ls_structure_factor_coef Fsqd
_refine_ls_weighting_details 'w=1/[\s^2^(Fo^2^)+(0.0681P)^2^+0.7886P] where P=(Fo^2^+2Fc^2^)/3'
_refine_ls_weighting_scheme calc
_refine_ls_wR_factor_gt 0.1542
_refine_ls_wR_factor_ref 0.1794
_reflns_Friedel_coverage 0.706
_reflns_Friedel_fraction_full 0.901
_reflns_Friedel_fraction_max 0.854
_reflns_number_gt 1510
_reflns_number_total 2733
_reflns_threshold_expression 'I > 2\s(I)'
_cod_data_source_file d1cc02245h2.cif
_cod_data_source_block KH29b
_cod_depositor_comments 'Adding full bibliography for 7128333--7128355.cif.'
_cod_original_cell_volume 5172(9)
_cod_database_code 7128333
_shelx_shelxl_version_number 2016/6
_shelx_space_group_comment
;
The symmetry employed for this shelxl refinement is uniquely defined
by the following loop, which should always be used as a source of
symmetry information in preference to the above space-group names.
They are only intended as comments.
;

loop_
_space_group_symop_operation_xyz
'x, y, z'
'-x, -y, z'
'-x+1/4, y+1/4, z+1/4'
'x+1/4, -y+1/4, z+1/4'
'x, y+1/2, z+1/2'
'-x, -y+1/2, z+1/2'
'-x+1/4, y+3/4, z+3/4'
'x+1/4, -y+3/4, z+3/4'
'x+1/2, y, z+1/2'
'-x+1/2, -y, z+1/2'
'-x+3/4, y+1/4, z+3/4'
'x+3/4, -y+1/4, z+3/4'
'x+1/2, y+1/2, z'
'-x+1/2, -y+1/2, z'
'-x+3/4, y+3/4, z+1/4'
'x+3/4, -y+3/4, z+1/4'

loop_
_atom_site_label
_atom_site_type_symbol
_atom_site_fract_x
_atom_site_fract_y
_atom_site_fract_z
_atom_site_U_iso_or_equiv
_atom_site_adp_type
_atom_site_occupancy
_atom_site_site_symmetry_order
_atom_site_calc_flag
_atom_site_refinement_flags_posn
_atom_site_refinement_flags_adp
_atom_site_refinement_flags_occupancy
_atom_site_disorder_assembly
_atom_site_disorder_group
N1 N 0.6476(3) 0.51061(15) 0.7024(13) 0.0244(12) Uani 0.5 1 d D . P A 1
N2 N 0.6594(3) 0.53315(17) 0.8753(13) 0.0244(12) Uani 0.5 1 d D . P A 1
N3 N 0.6238(4) 0.55922(19) 0.8299(17) 0.0325(19) Uani 0.5 1 d D . P A 1
C1 C 0.5048(4) 0.5491(3) 0.2061(18) 0.0393(17) Uiso 0.5 1 d DG . P A 1
H1 H 0.530936 0.530733 0.214639 0.047 Uiso 0.5 1 d R U P A 1
C2 C 0.4652(5) 0.5479(3) 0.022(2) 0.0418(18) Uiso 0.5 1 d D . P A 1
H2 H 0.465112 0.530699 -0.100005 0.050 Uiso 0.5 1 d R U P A 1
C3 C 0.4252(5) 0.5725(3) -0.004(2) 0.0298(16) Uiso 0.5 1 d D . P A 1
H3 H 0.397616 0.574548 -0.124916 0.036 Uiso 0.5 1 d R U P A 1
C4 C 0.4262(6) 0.5981(4) 0.176(2) 0.0342(15) Uiso 0.5 1 d D . P A 1
H4 H 0.401674 0.617347 0.175615 0.041 Uiso 0.5 1 d R U P A 1
C5 C 0.4666(5) 0.6014(3) 0.360(2) 0.0354(17) Uiso 0.5 1 d D . P A 1
H5 H 0.469439 0.620355 0.467667 0.042 Uiso 0.5 1 d R U P A 1
C6 C 0.5078(4) 0.5759(2) 0.3769(17) 0.0310(16) Uiso 0.5 1 d D . P A 1
C7 C 0.5498(4) 0.5785(3) 0.5649(19) 0.0405(15) Uani 0.5 1 d D . P A 1
H7 H 0.549899 0.599490 0.653826 0.049 Uiso 0.5 1 calc R U P A 1
C8 C 0.5897(3) 0.5542(2) 0.6307(15) 0.0325(16) Uani 0.5 1 d D . P A 1
C9 C 0.6067(3) 0.5216(2) 0.5506(18) 0.031(2) Uani 0.5 1 d D . P A 1
H9 H 0.592447 0.509474 0.415825 0.037 Uiso 0.5 1 d R U P A 1
C10 C 0.6774(4) 0.4783(2) 0.6922(15) 0.0272(14) Uiso 0.5 1 d DG . P A 1
C11 C 0.6703(4) 0.4560(2) 0.502(2) 0.0342(16) Uiso 0.5 1 d DG . P A 1
H11 H 0.660220 0.464293 0.348257 0.041 Uiso 0.5 1 d R U P A 1
C12 C 0.6975(5) 0.4245(3) 0.513(2) 0.0362(16) Uiso 0.5 1 d D . P A 1
H12 H 0.692747 0.408925 0.382629 0.043 Uiso 0.5 1 d R U P A 1
C13 C 0.7321(5) 0.4169(3) 0.715(2) 0.0286(14) Uiso 0.5 1 d D . P A 1
H13 H 0.751343 0.395534 0.699956 0.034 Uiso 0.5 1 d R U P A 1
C14 C 0.7389(7) 0.4392(4) 0.905(3) 0.0373(15) Uiso 0.5 1 d D . P A 1
H14 H 0.760868 0.433451 1.041060 0.045 Uiso 0.5 1 calc R U P A 1
C15 C 0.7122(6) 0.4703(3) 0.885(2) 0.0368(15) Uiso 0.5 1 d D . P A 1
H15 H 0.716386 0.485369 1.018551 0.044 Uiso 0.5 1 d R U P A 1
C16 C 0.6226(16) 0.5896(9) 0.991(6) 0.038(3) Uani 0.5 1 d D . P A 1
H16A H 0.633461 0.610308 0.901164 0.057 Uiso 0.5 1 calc R U P A 1
H16B H 0.648791 0.585995 1.123911 0.057 Uiso 0.5 1 calc R U P A 1
H16C H 0.584909 0.592638 1.055227 0.057 Uiso 0.5 1 calc R U P A 1
N1A N 0.5489(3) 0.55891(19) 0.5005(13) 0.0405(15) Uani 0.5 1 d D . P B 2
N2A N 0.5632(4) 0.5838(2) 0.6488(15) 0.0405(15) Uani 0.5 1 d D . P B 2
N3A N 0.6057(4) 0.56924(19) 0.7747(17) 0.0325(19) Uani 0.5 1 d D . P B 2
C1A C 0.6667(5) 0.4631(2) 0.5647(18) 0.0342(16) Uiso 0.5 1 d DG . P B 2
H1A H 0.640689 0.472455 0.454031 0.041 Uiso 0.5 1 d R U P B 2
C2A C 0.6896(5) 0.4305(3) 0.520(3) 0.0362(16) Uiso 0.5 1 d D . P B 2
H2A H 0.680283 0.417695 0.380444 0.043 Uiso 0.5 1 d R U P B 2
C3A C 0.7256(5) 0.4150(3) 0.675(2) 0.0286(14) Uiso 0.5 1 d D . P B 2
H3A H 0.738517 0.391735 0.672935 0.034 Uiso 0.5 1 d R U P B 2
C4A C 0.7413(7) 0.4353(4) 0.873(3) 0.0373(15) Uiso 0.5 1 d D . P B 2
H4A H 0.769076 0.428486 0.984421 0.045 Uiso 0.5 1 d R U P B 2
C5A C 0.7184(5) 0.4680(3) 0.930(2) 0.0368(15) Uiso 0.5 1 d D . P B 2
H5A H 0.730263 0.481548 1.062173 0.044 Uiso 0.5 1 d R U P B 2
C6A C 0.6804(4) 0.4827(2) 0.7686(16) 0.0272(14) Uiso 0.5 1 d D . P B 2
C7A C 0.6592(4) 0.5171(2) 0.827(2) 0.0244(12) Uani 0.5 1 d D . P B 2
H7A H 0.675647 0.528174 0.961482 0.029 Uiso 0.5 1 calc R U P B 2
C8A C 0.6181(3) 0.5356(2) 0.7089(17) 0.0325(16) Uani 0.5 1 d D . P B 2
C9A C 0.5796(3) 0.5292(2) 0.5266(19) 0.031(2) Uani 0.5 1 d D . P B 2
H9A H 0.575410 0.508364 0.438018 0.037 Uiso 0.5 1 d R U P B 2
C10A C 0.5048(4) 0.5654(2) 0.3320(17) 0.0310(16) Uiso 0.5 1 d DG . P B 2
C11A C 0.4981(5) 0.5437(3) 0.1388(18) 0.0393(17) Uiso 0.5 1 d DG . P B 2
H11A H 0.523734 0.525610 0.108462 0.047 Uiso 0.5 1 d R U P B 2
C12A C 0.4538(5) 0.5503(3) -0.014(2) 0.0418(18) Uiso 0.5 1 d D . P B 2
H12A H 0.448256 0.534183 -0.141009 0.050 Uiso 0.5 1 d R U P B 2
C13A C 0.4177(5) 0.5789(3) 0.031(2) 0.0298(16) Uiso 0.5 1 d D . P B 2
H13A H 0.387851 0.580895 -0.079944 0.036 Uiso 0.5 1 d R U P B 2
C14A C 0.4261(6) 0.6015(4) 0.219(2) 0.0342(15) Uiso 0.5 1 d D . P B 2
H14A H 0.398533 0.618827 0.241941 0.041 Uiso 0.5 1 d R U P B 2
C15A C 0.4686(5) 0.5929(3) 0.372(2) 0.0354(17) Uiso 0.5 1 d D . P B 2
H15A H 0.470582 0.607241 0.510158 0.042 Uiso 0.5 1 d R U P B 2
C16A C 0.6306(16) 0.5893(9) 0.974(6) 0.038(3) Uani 0.5 1 d D . P B 2
H16D H 0.670758 0.591809 0.946534 0.057 Uiso 0.5 1 calc R U P B 2
H16E H 0.624253 0.577146 1.125480 0.057 Uiso 0.5 1 calc R U P B 2
H16F H 0.613266 0.612208 0.980628 0.057 Uiso 0.5 1 calc R U P B 2

loop_
_atom_site_aniso_label
_atom_site_aniso_U_11
_atom_site_aniso_U_22
_atom_site_aniso_U_33
_atom_site_aniso_U_23
_atom_site_aniso_U_13
_atom_site_aniso_U_12
N1 0.030(2) 0.025(3) 0.017(3) -0.009(3) -0.007(2) -0.002(2)
N2 0.030(2) 0.025(3) 0.017(3) -0.009(3) -0.007(2) -0.002(2)
N3 0.038(6) 0.030(5) 0.029(5) 0.000(4) -0.010(3) 0.000(3)
C7 0.043(3) 0.039(3) 0.040(4) 0.002(3) -0.004(3) -0.002(3)
C8 0.032(4) 0.035(4) 0.031(4) -0.001(4) -0.004(3) -0.004(3)
C9 0.032(6) 0.036(5) 0.026(4) -0.001(3) -0.004(5) -0.007(4)
C16 0.037(7) 0.038(3) 0.039(5) -0.011(3) -0.006(5) -0.002(5)
N1A 0.043(3) 0.039(3) 0.040(4) 0.002(3) -0.004(3) -0.002(3)
N2A 0.043(3) 0.039(3) 0.040(4) 0.002(3) -0.004(3) -0.002(3)
N3A 0.038(6) 0.030(5) 0.029(5) 0.000(4) -0.010(3) 0.000(3)
C7A 0.030(2) 0.025(3) 0.017(3) -0.009(3) -0.007(2) -0.002(2)
C8A 0.032(4) 0.035(4) 0.031(4) -0.001(4) -0.004(3) -0.004(3)
C9A 0.032(6) 0.036(5) 0.026(4) -0.001(3) -0.004(5) -0.007(4)
C16A 0.037(7) 0.038(3) 0.039(5) -0.011(3) -0.006(5) -0.002(5)

loop_
_atom_type_symbol
_atom_type_description
_atom_type_scat_dispersion_real
_atom_type_scat_dispersion_imag
_atom_type_scat_source
C C 0.0033 0.0016 'International Tables Vol C Tables 4.2.6.8 and 6.1.1.4'
H H 0.0000 0.0000 'International Tables Vol C Tables 4.2.6.8 and 6.1.1.4'
N N 0.0061 0.0033 'International Tables Vol C Tables 4.2.6.8 and 6.1.1.4'

loop_
_geom_angle_atom_site_label_1
_geom_angle_atom_site_label_2
_geom_angle_atom_site_label_3
_geom_angle
_geom_angle_site_symmetry_1
_geom_angle_site_symmetry_3
_geom_angle_publ_flag
N2 N1 C9 113.4(6) . . ?
N2 N1 C10 119.4(7) . . ?
C9 N1 C10 127.2(7) . . ?
N1 N2 N3 102.7(6) . . ?
N2 N3 C8 114.8(6) . . ?
N2 N3 C16 119.5(19) . . ?
C8 N3 C16 125.7(18) . . ?
C2 C1 C6 123.8(9) . . ?
C2 C1 H1 117.4 . . ?
C6 C1 H1 118.8 . . ?
C3 C2 C1 122.1(10) . . ?
C3 C2 H2 114.6 . . ?
C1 C2 H2 123.3 . . ?
C2 C3 C4 114.0(10) . . ?
C2 C3 H3 128.7 . . ?
C4 C3 H3 117.3 . . ?
C3 C4 C5 126.1(11) . . ?
C3 C4 H4 122.7 . . ?
C5 C4 H4 110.7 . . ?
C6 C5 C4 117.9(10) . . ?
C6 C5 H5 116.8 . . ?
C4 C5 H5 125.1 . . ?
C5 C6 C1 115.9(8) . . ?
C5 C6 C7 119.2(8) . . ?
C1 C6 C7 125.0(8) . . ?
C8 C7 C6 128.2(10) . . ?
C8 C7 H7 115.9 . . ?
C6 C7 H7 115.9 . . ?
C7 C8 N3 121.4(7) . . ?
C7 C8 C9 136.6(8) . . ?
N3 C8 C9 102.0(6) . . ?
N1 C9 C8 107.1(6) . . ?
N1 C9 H9 126.5 . . ?
C8 C9 H9 126.4 . . ?
C11 C10 C15 121.8(8) . . ?
C11 C10 N1 120.8(8) . . ?
C15 C10 N1 117.3(8) . . ?
C10 C11 C12 117.4(9) . . ?
C10 C11 H11 121.2 . . ?
C12 C11 H11 117.1 . . ?
C11 C12 C13 119.2(10) . . ?
C11 C12 H12 118.0 . . ?
C13 C12 H12 122.8 . . ?
C14 C13 C12 123.1(10) . . ?
C14 C13 H13 123.8 . . ?
C12 C13 H13 113.0 . . ?
C15 C14 C13 115.8(11) . . ?
C15 C14 H14 122.1 . . ?
C13 C14 H14 122.1 . . ?
C14 C15 C10 122.5(11) . . ?
C14 C15 H15 115.3 . . ?
C10 C15 H15 122.0 . . ?
N3 C16 H16A 109.5 . . ?
N3 C16 H16B 109.5 . . ?
H16A C16 H16B 109.5 . . ?
N3 C16 H16C 109.5 . . ?
H16A C16 H16C 109.5 . . ?
H16B C16 H16C 109.5 . . ?
N2A N1A C9A 114.0(6) . . ?
N2A N1A C10A 118.3(7) . . ?
C9A N1A C10A 127.6(7) . . ?
N1A N2A N3A 102.5(6) . . ?
N2A N3A C8A 114.5(6) . . ?
N2A N3A C16A 118.1(19) . . ?
C8A N3A C16A 127.3(19) . . ?
C2A C1A C6A 122.6(9) . . ?
C2A C1A H1A 119.2 . . ?
C6A C1A H1A 118.1 . . ?
C3A C2A C1A 122.5(11) . . ?
C3A C2A H2A 116.0 . . ?
C1A C2A H2A 121.6 . . ?
C2A C3A C4A 114.7(10) . . ?
C2A C3A H3A 128.3 . . ?
C4A C3A H3A 116.7 . . ?
C3A C4A C5A 124.9(11) . . ?
C3A C4A H4A 123.2 . . ?
C5A C4A H4A 111.9 . . ?
C6A C5A C4A 118.2(10) . . ?
C6A C5A H5A 118.1 . . ?
C4A C5A H5A 123.4 . . ?
C5A C6A C1A 116.8(8) . . ?
C5A C6A C7A 117.0(8) . . ?
C1A C6A C7A 126.2(8) . . ?
C8A C7A C6A 127.8(9) . . ?
C8A C7A H7A 116.1 . . ?
C6A C7A H7A 116.1 . . ?
C7A C8A N3A 120.8(7) . . ?
C7A C8A C9A 136.6(8) . . ?
N3A C8A C9A 102.6(6) . . ?
N1A C9A C8A 106.5(6) . . ?
N1A C9A H9A 126.8 . . ?
C8A C9A H9A 126.7 . . ?
C11A C10A C15A 121.3(8) . . ?
C11A C10A N1A 119.4(8) . . ?
C15A C10A N1A 119.3(9) . . ?
C10A C11A C12A 117.4(9) . . ?
C10A C11A H11A 121.0 . . ?
C12A C11A H11A 121.6 . . ?
C11A C12A C13A 119.8(10) . . ?
C11A C12A H12A 116.3 . . ?
C13A C12A H12A 123.8 . . ?
C14A C13A C12A 122.6(10) . . ?
C14A C13A H13A 123.7 . . ?
C12A C13A H13A 113.7 . . ?
C15A C14A C13A 115.3(11) . . ?
C15A C14A H14A 127.3 . . ?
C13A C14A H14A 116.5 . . ?
C14A C15A C10A 123.4(10) . . ?
C14A C15A H15A 113.6 . . ?
C10A C15A H15A 122.9 . . ?
N3A C16A H16D 109.5 . . ?
N3A C16A H16E 109.5 . . ?
H16D C16A H16E 109.5 . . ?
N3A C16A H16F 109.5 . . ?
H16D C16A H16F 109.5 . . ?
H16E C16A H16F 109.5 . . ?

loop_
_geom_bond_atom_site_label_1
_geom_bond_atom_site_label_2
_geom_bond_distance
_geom_bond_site_symmetry_2
_geom_bond_publ_flag
N1 N2 1.330(8) . ?
N1 C9 1.365(9) . ?
N1 C10 1.440(10) . ?
N2 N3 1.346(9) . ?
N3 C8 1.393(8) . ?
N3 C16 1.480(14) . ?
C1 C2 1.400(14) . ?
C1 C6 1.409(12) . ?
C1 H1 0.9500 . ?
C2 C3 1.358(15) . ?
C2 H2 0.9501 . ?
C3 C4 1.408(16) . ?
C3 H3 0.9500 . ?
C4 C5 1.417(17) . ?
C4 H4 0.9500 . ?
C5 C6 1.399(13) . ?
C5 H5 0.9500 . ?
C6 C7 1.457(11) . ?
C7 C8 1.391(11) . ?
C7 H7 0.9500 . ?
C8 C9 1.399(9) . ?
C9 H9 0.9500 . ?
C10 C11 1.376(12) . ?
C10 C15 1.396(13) . ?
C11 C12 1.386(14) . ?
C11 H11 0.9475 . ?
C12 C13 1.430(15) . ?
C12 H12 0.9500 . ?
C13 C14 1.377(17) . ?
C13 H13 0.9500 . ?
C14 C15 1.366(17) . ?
C14 H14 0.9500 . ?
C15 H15 0.9500 . ?
C16 H16A 0.9800 . ?
C16 H16B 0.9800 . ?
C16 H16C 0.9800 . ?
N1A N2A 1.316(8) . ?
N1A C9A 1.373(10) . ?
N1A C10A 1.436(10) . ?
N2A N3A 1.360(9) . ?
N3A C8A 1.385(8) . ?
N3A C16A 1.479(14) . ?
C1A C2A 1.396(14) . ?
C1A C6A 1.405(12) . ?
C1A H1A 0.9500 . ?
C2A C3A 1.360(15) . ?
C2A H2A 0.9500 . ?
C3A C4A 1.406(17) . ?
C3A H3A 0.9500 . ?
C4A C5A 1.416(17) . ?
C4A H4A 0.9500 . ?
C5A C6A 1.399(13) . ?
C5A H5A 0.9500 . ?
C6A C7A 1.462(11) . ?
C7A C8A 1.382(11) . ?
C7A H7A 0.9500 . ?
C8A C9A 1.395(8) . ?
C9A H9A 0.9499 . ?
C10A C11A 1.376(12) . ?
C10A C15A 1.391(13) . ?
C11A C12A 1.386(14) . ?
C11A H11A 0.9468 . ?
C12A C13A 1.429(15) . ?
C12A H12A 0.9500 . ?
C13A C14A 1.378(17) . ?
C13A H13A 0.9500 . ?
C14A C15A 1.369(17) . ?
C14A H14A 0.9501 . ?
C15A H15A 0.9501 . ?
C16A H16D 0.9800 . ?
C16A H16E 0.9800 . ?
C16A H16F 0.9800 . ?

loop_
_geom_torsion_atom_site_label_1
_geom_torsion_atom_site_label_2
_geom_torsion_atom_site_label_3
_geom_torsion_atom_site_label_4
_geom_torsion
_geom_torsion_site_symmetry_1
_geom_torsion_site_symmetry_2
_geom_torsion_site_symmetry_3
_geom_torsion_site_symmetry_4
_geom_torsion_publ_flag
C9 N1 N2 N3 0.5(11) . . . . ?
C10 N1 N2 N3 -179.3(9) . . . . ?
N1 N2 N3 C8 -0.6(12) . . . . ?
N1 N2 N3 C16 178(2) . . . . ?
C6 C1 C2 C3 -1.5(18) . . . . ?
C1 C2 C3 C4 -2.4(18) . . . . ?
C2 C3 C4 C5 5(2) . . . . ?
C3 C4 C5 C6 -4(2) . . . . ?
C4 C5 C6 C1 -0.2(16) . . . . ?
C4 C5 C6 C7 -179.8(12) . . . . ?
C2 C1 C6 C5 2.8(15) . . . . ?
C2 C1 C6 C7 -177.6(12) . . . . ?
C5 C6 C7 C8 171.4(11) . . . . ?
C1 C6 C7 C8 -8.1(18) . . . . ?
C6 C7 C8 N3 -173.9(11) . . . . ?
C6 C7 C8 C9 3(2) . . . . ?
N2 N3 C8 C7 178.3(10) . . . . ?
C16 N3 C8 C7 0(3) . . . . ?
N2 N3 C8 C9 0.4(12) . . . . ?
C16 N3 C8 C9 -178(2) . . . . ?
N2 N1 C9 C8 -0.3(12) . . . . ?
C10 N1 C9 C8 179.5(8) . . . . ?
C7 C8 C9 N1 -177.5(11) . . . . ?
N3 C8 C9 N1 -0.1(11) . . . . ?
N2 N1 C10 C11 -173.4(9) . . . . ?
C9 N1 C10 C11 6.9(15) . . . . ?
N2 N1 C10 C15 8.4(13) . . . . ?
C9 N1 C10 C15 -171.3(11) . . . . ?
C15 C10 C11 C12 2.4(17) . . . . ?
N1 C10 C11 C12 -175.7(10) . . . . ?
C10 C11 C12 C13 -1.2(18) . . . . ?
C11 C12 C13 C14 1(2) . . . . ?
C12 C13 C14 C15 -3(2) . . . . ?
C13 C14 C15 C10 4(2) . . . . ?
C11 C10 C15 C14 -4(2) . . . . ?
N1 C10 C15 C14 174.4(13) . . . . ?
C9A N1A N2A N3A 0.5(12) . . . . ?
C10A N1A N2A N3A -178.7(9) . . . . ?
N1A N2A N3A C8A -0.3(13) . . . . ?
N1A N2A N3A C16A -176(2) . . . . ?
C6A C1A C2A C3A 2(2) . . . . ?
C1A C2A C3A C4A -5(2) . . . . ?
C2A C3A C4A C5A 7(2) . . . . ?
C3A C4A C5A C6A -5(2) . . . . ?
C4A C5A C6A C1A 1.9(18) . . . . ?
C4A C5A C6A C7A -177.4(12) . . . . ?
C2A C1A C6A C5A -0.4(17) . . . . ?
C2A C1A C6A C7A 178.7(11) . . . . ?
C5A C6A C7A C8A -173.7(11) . . . . ?
C1A C6A C7A C8A 7.1(17) . . . . ?
C6A C7A C8A N3A -174.8(11) . . . . ?
C6A C7A C8A C9A 8.1(19) . . . . ?
N2A N3A C8A C7A -178.0(10) . . . . ?
C16A N3A C8A C7A -3(3) . . . . ?
N2A N3A C8A C9A 0.0(13) . . . . ?
C16A N3A C8A C9A 175(2) . . . . ?
N2A N1A C9A C8A -0.5(12) . . . . ?
C10A N1A C9A C8A 178.6(9) . . . . ?
C7A C8A C9A N1A 177.8(11) . . . . ?
N3A C8A C9A N1A 0.3(11) . . . . ?
N2A N1A C10A C11A 164.1(10) . . . . ?
C9A N1A C10A C11A -15.1(15) . . . . ?
N2A N1A C10A C15A -18.1(14) . . . . ?
C9A N1A C10A C15A 162.7(11) . . . . ?
C15A C10A C11A C12A 0.0(16) . . . . ?
N1A C10A C11A C12A 177.8(11) . . . . ?
C10A C11A C12A C13A 0.5(17) . . . . ?
C11A C12A C13A C14A 2.3(19) . . . . ?
C12A C13A C14A C15A -5(2) . . . . ?
C13A C14A C15A C10A 6(2) . . . . ?
C11A C10A C15A C14A -3.4(19) . . . . ?
N1A C10A C15A C14A 178.8(12) . . . . ?
